data_4083711
loop_
_publ_author_name
'Prantner, Jason D.'
'Kaminsky, Werner'
'Goldberg, Karen I.'

_publ_section_title
;
 Methylplatinum(II) and Molecular Oxygen: Oxidation to
 Methylplatinum(IV) in Competition with Methyl Group Transfer To Form
 Dimethylplatinum(IV)
;
_journal_name_full Organometallics
_journal_page_first 140619124045007
_journal_paper_doi 10.1021/om500243n
_journal_year 2014
_chemical_formula_moiety 'C14 H22 N4 O3 Pt'
_chemical_formula_sum 'C14 H22 N4 O3 Pt'
_chemical_formula_weight 489.45
_chemical_name_common jdp_iv_119
_chemical_name_systematic
;
 jdp_iv_119
;
_space_group_IT_number 2
_symmetry_cell_setting triclinic
_symmetry_Int_Tables_number 2
_symmetry_space_group_name_Hall '-P 1'
_symmetry_space_group_name_H-M 'P -1'
_atom_sites_solution_hydrogens geom
_atom_sites_solution_primary direct
_atom_sites_solution_secondary difmap
_audit_conform_dict_location ftp://ftp.iucr.org/pub/cif_core.dic
_audit_conform_dict_name cif_core.dic
_audit_conform_dict_version 2.4
_audit_creation_date 2011-02-04T09:43:16-00:00
_audit_creation_method 'WinGX routine CIF_UPDATE'
_cell_angle_alpha 76.447(3)
_cell_angle_beta 88.033(3)
_cell_angle_gamma 67.932(3)
_cell_formula_units_Z 2
_cell_length_a 8.0128(5)
_cell_length_b 10.3613(7)
_cell_length_c 10.3767(7)
_cell_measurement_reflns_used 381
_cell_measurement_temperature 100(2)
_cell_measurement_theta_max 20
_cell_measurement_theta_min 3
_cell_volume 774.78(9)
_computing_cell_refinement 'SAINT (Bruker, 2007)'
_computing_data_collection 'APEX2 (Bruker, 2007)'
_computing_data_reduction 'SAINT (Bruker, 2007)'
_computing_molecular_graphics 'ORTEP-3 for Windows (Farrugia, 1997)'
_computing_publication_material 'SHELXL-97 (Sheldrick, 1997)'
_computing_structure_refinement 'SHELXL-97 (Sheldrick, 2008)'
_computing_structure_solution 'SHELXS97 (Sheldrick, 1997)'
_diffrn_ambient_temperature 100(2)
_diffrn_measured_fraction_theta_full 1
_diffrn_measured_fraction_theta_max 0.991
_diffrn_measurement_device_type 'Bruker APEXII CCD area-detector'
_diffrn_measurement_method '\f and \w scans'
_diffrn_radiation_monochromator graphite
_diffrn_radiation_type MoK\a
_diffrn_radiation_wavelength 0.71073
_diffrn_reflns_av_R_equivalents 0.026
_diffrn_reflns_av_unetI/netI 0.0175
_diffrn_reflns_limit_h_max 11
_diffrn_reflns_limit_h_min -11
_diffrn_reflns_limit_k_max 14
_diffrn_reflns_limit_k_min -14
_diffrn_reflns_limit_l_max 14
_diffrn_reflns_limit_l_min -14
_diffrn_reflns_number 32048
_diffrn_reflns_theta_full 25
_diffrn_reflns_theta_max 30.67
_diffrn_reflns_theta_min 2.02
_diffrn_source 'fine-focus sealed tube'
_exptl_absorpt_coefficient_mu 9.074
_exptl_absorpt_correction_T_max 0.4639
_exptl_absorpt_correction_T_min 0.3076
_exptl_absorpt_correction_type multi-scan
_exptl_absorpt_process_details '(SADABS; Bruker, 2007)'
_exptl_crystal_colour colorless
_exptl_crystal_density_diffrn 2.098
_exptl_crystal_density_method 'not measured'
_exptl_crystal_description prism
_exptl_crystal_F_000 472
_exptl_crystal_size_max 0.17
_exptl_crystal_size_mid 0.15
_exptl_crystal_size_min 0.1
_refine_diff_density_max 1.117
_refine_diff_density_min -0.788
_refine_diff_density_rms 0.093
_refine_ls_extinction_method none
_refine_ls_goodness_of_fit_ref 1.044
_refine_ls_hydrogen_treatment constr
_refine_ls_matrix_type full
_refine_ls_number_parameters 206
_refine_ls_number_reflns 4750
_refine_ls_number_restraints 0
_refine_ls_restrained_S_all 1.044
_refine_ls_R_factor_all 0.0143
_refine_ls_R_factor_gt 0.0131
_refine_ls_shift/su_max 0.003
_refine_ls_shift/su_mean 0
_refine_ls_structure_factor_coef Fsqd
_refine_ls_weighting_details 'calc w=1/[\s^2^(Fo^2^)+(0.0127P)^2^+0.6304P] where P=(Fo^2^+2Fc^2^)/3'
_refine_ls_weighting_scheme calc
_refine_ls_wR_factor_gt 0.0297
_refine_ls_wR_factor_ref 0.03
_reflns_number_gt 4560
_reflns_number_total 4750
_reflns_threshold_expression >2\s(I)
_cod_data_source_file om500243n_si_002.cif
_cod_data_source_block jdpiv119
_cod_database_code 4083711

loop_
_symmetry_equiv_pos_as_xyz
'x, y, z'
'-x, -y, -z'

loop_
_atom_site_label
_atom_site_type_symbol
_atom_site_fract_x
_atom_site_fract_y
_atom_site_fract_z
_atom_site_U_iso_or_equiv
_atom_site_adp_type
_atom_site_occupancy
_atom_site_symmetry_multiplicity
_atom_site_calc_flag
_atom_site_refinement_flags
C1 C 0.7488(3) 0.45991(19) 0.42801(19) 0.0157(3) Uani 1 1 d .
H1A H 0.7571 0.4318 0.5253 0.023 Uiso 1 1 calc R
H1B H 0.626 0.4805 0.3951 0.023 Uiso 1 1 calc R
H1C H 0.7775 0.5458 0.3982 0.023 Uiso 1 1 calc R
C2 C 1.0249(3) 0.1806(2) 0.54348(18) 0.0164(3) Uani 1 1 d .
H2A H 1.1547 0.1262 0.5429 0.025 Uiso 1 1 calc R
H2B H 0.9636 0.114 0.5746 0.025 Uiso 1 1 calc R
H2C H 1.0037 0.2452 0.603 0.025 Uiso 1 1 calc R
C3 C 0.5838(3) 0.2025(2) 0.55766(18) 0.0164(3) Uani 1 1 d .
H3A H 0.6684 0.12 0.6216 0.025 Uiso 1 1 calc R
H3B H 0.4598 0.2137 0.5791 0.025 Uiso 1 1 calc R
H3C H 0.6031 0.2894 0.562 0.025 Uiso 1 1 calc R
C4 C 0.6143(2) 0.17880(18) 0.42163(17) 0.0121(3) Uani 1 1 d .
C5 C 0.5202(2) 0.12363(19) 0.35200(18) 0.0136(3) Uani 1 1 d .
H5 H 0.4202 0.0987 0.3813 0.016 Uiso 1 1 calc R
C6 C 0.5997(2) 0.11246(18) 0.23348(18) 0.0120(3) Uani 1 1 d .
C7 C 0.5573(3) 0.0612(2) 0.12116(19) 0.0163(3) Uani 1 1 d .
H7A H 0.5268 0.1388 0.0403 0.024 Uiso 1 1 calc R
H7B H 0.4547 0.0317 0.1415 0.024 Uiso 1 1 calc R
H7C H 0.6625 -0.0207 0.1076 0.024 Uiso 1 1 calc R
C8 C 0.8091(3) 0.6608(2) 0.1303(2) 0.0178(4) Uani 1 1 d .
H8A H 0.6959 0.7075 0.1697 0.027 Uiso 1 1 calc R
H8B H 0.8314 0.7315 0.0582 0.027 Uiso 1 1 calc R
H8C H 0.9087 0.6207 0.1984 0.027 Uiso 1 1 calc R
C9 C 0.7957(2) 0.54326(19) 0.07654(18) 0.0143(3) Uani 1 1 d .
C10 C 0.7444(3) 0.5483(2) -0.05304(19) 0.0173(4) Uani 1 1 d .
H10 H 0.7096 0.6295 -0.1263 0.021 Uiso 1 1 calc R
C11 C 0.7542(3) 0.4126(2) -0.05343(18) 0.0154(3) Uani 1 1 d .
C12 C 0.7148(3) 0.3559(2) -0.16293(19) 0.0217(4) Uani 1 1 d .
H12A H 0.8106 0.2628 -0.1622 0.033 Uiso 1 1 calc R
H12B H 0.7087 0.4232 -0.2482 0.033 Uiso 1 1 calc R
H12C H 0.599 0.3442 -0.1505 0.033 Uiso 1 1 calc R
C13 C 0.8544(2) 0.17859(18) 0.12712(17) 0.0109(3) Uani 1 1 d .
H13 H 0.8295 0.1377 0.0551 0.013 Uiso 1 1 calc R
C14 C 1.0583(2) 0.09722(19) 0.17467(17) 0.0120(3) Uani 1 1 d .
N1 N 0.7459(2) 0.20208(16) 0.34800(14) 0.0112(3) Uani 1 1 d .
N2 N 0.7372(2) 0.15922(16) 0.23368(14) 0.0110(3) Uani 1 1 d .
N3 N 0.8373(2) 0.41060(16) 0.15256(15) 0.0125(3) Uani 1 1 d .
N4 N 0.8118(2) 0.33125(16) 0.07224(14) 0.0119(3) Uani 1 1 d .
O1 O 1.11498(17) 0.12931(14) 0.27176(13) 0.0141(2) Uani 1 1 d .
O2 O 1.15003(18) 0.00822(15) 0.11418(14) 0.0182(3) Uani 1 1 d .
O3 O 1.10514(19) 0.38869(16) 0.35024(14) 0.0192(3) Uani 1 1 d .
H3 H 1.1329 0.3881 0.4278 0.029 Uiso 1 1 calc R
Pt1 Pt 0.926338(8) 0.297527(6) 0.356271(6) 0.00959(2) Uani 1 1 d .

loop_
_atom_site_aniso_label
_atom_site_aniso_U_11
_atom_site_aniso_U_22
_atom_site_aniso_U_33
_atom_site_aniso_U_23
_atom_site_aniso_U_13
_atom_site_aniso_U_12
C1 0.0176(9) 0.0128(8) 0.0157(8) -0.0066(7) 0.0021(7) -0.0030(7)
C2 0.0169(9) 0.0161(8) 0.0119(8) -0.0010(7) -0.0032(7) -0.0024(7)
C3 0.0178(9) 0.0163(8) 0.0139(8) -0.0043(7) 0.0041(7) -0.0048(7)
C4 0.0110(7) 0.0098(7) 0.0128(8) -0.0013(6) 0.0015(6) -0.0018(6)
C5 0.0111(8) 0.0136(8) 0.0156(8) -0.0028(6) 0.0019(6) -0.0045(7)
C6 0.0094(7) 0.0102(7) 0.0155(8) -0.0029(6) 0.0000(6) -0.0026(6)
C7 0.0147(8) 0.0184(8) 0.0187(9) -0.0076(7) 0.0006(7) -0.0078(7)
C8 0.0200(9) 0.0122(8) 0.0205(9) -0.0021(7) 0.0018(7) -0.0065(7)
C9 0.0121(8) 0.0127(8) 0.0161(8) -0.0019(6) 0.0025(7) -0.0035(7)
C10 0.0182(9) 0.0136(8) 0.0145(8) 0.0002(7) 0.0006(7) -0.0020(7)
C11 0.0143(8) 0.0167(8) 0.0110(8) -0.0013(6) 0.0006(7) -0.0024(7)
C12 0.0271(10) 0.0241(10) 0.0117(8) -0.0036(7) -0.0018(8) -0.0074(9)
C13 0.0106(7) 0.0121(7) 0.0104(7) -0.0033(6) 0.0019(6) -0.0044(6)
C14 0.0111(8) 0.0115(7) 0.0136(8) -0.0018(6) 0.0022(6) -0.0051(6)
N1 0.0119(7) 0.0115(6) 0.0106(6) -0.0042(5) 0.0008(5) -0.0038(6)
N2 0.0114(7) 0.0127(7) 0.0099(6) -0.0038(5) 0.0014(5) -0.0049(6)
N3 0.0134(7) 0.0121(7) 0.0117(7) -0.0029(5) 0.0003(6) -0.0046(6)
N4 0.0127(7) 0.0119(6) 0.0103(6) -0.0023(5) 0.0001(5) -0.0039(6)
O1 0.0112(6) 0.0148(6) 0.0159(6) -0.0057(5) 0.0003(5) -0.0032(5)
O2 0.0142(6) 0.0195(7) 0.0213(7) -0.0111(5) 0.0029(5) -0.0033(5)
O3 0.0185(7) 0.0224(7) 0.0219(7) -0.0066(6) 0.0003(6) -0.0127(6)
Pt1 0.00964(3) 0.00930(3) 0.00953(3) -0.00267(2) -0.00025(2) -0.00293(2)

loop_
_atom_type_symbol
_atom_type_description
_atom_type_scat_dispersion_real
_atom_type_scat_dispersion_imag
_atom_type_scat_source
C C 0.0033 0.0016 'International Tables Vol C Tables 4.2.6.8 and 6.1.1.4'
H H 0 0 'International Tables Vol C Tables 4.2.6.8 and 6.1.1.4'
N N 0.0061 0.0033 'International Tables Vol C Tables 4.2.6.8 and 6.1.1.4'
O O 0.0106 0.006 'International Tables Vol C Tables 4.2.6.8 and 6.1.1.4'
Pt Pt -1.7033 8.3905 'International Tables Vol C Tables 4.2.6.8 and 6.1.1.4'

loop_
_geom_angle_atom_site_label_1
_geom_angle_atom_site_label_2
_geom_angle_atom_site_label_3
_geom_angle
Pt1 C1 H1A 109.5
Pt1 C1 H1B 109.5
H1A C1 H1B 109.5
Pt1 C1 H1C 109.5
H1A C1 H1C 109.5
H1B C1 H1C 109.5
Pt1 C2 H2A 109.5
Pt1 C2 H2B 109.5
H2A C2 H2B 109.5
Pt1 C2 H2C 109.5
H2A C2 H2C 109.5
H2B C2 H2C 109.5
C4 C3 H3A 109.5
C4 C3 H3B 109.5
H3A C3 H3B 109.5
C4 C3 H3C 109.5
H3A C3 H3C 109.5
H3B C3 H3C 109.5
N1 C4 C5 109.22(15)
N1 C4 C3 123.76(16)
C5 C4 C3 126.95(16)
C6 C5 C4 107.19(15)
C6 C5 H5 126.4
C4 C5 H5 126.4
N2 C6 C5 106.31(15)
N2 C6 C7 122.71(16)
C5 C6 C7 130.98(16)
C6 C7 H7A 109.5
C6 C7 H7B 109.5
H7A C7 H7B 109.5
C6 C7 H7C 109.5
H7A C7 H7C 109.5
H7B C7 H7C 109.5
C9 C8 H8A 109.5
C9 C8 H8B 109.5
H8A C8 H8B 109.5
C9 C8 H8C 109.5
H8A C8 H8C 109.5
H8B C8 H8C 109.5
N3 C9 C10 109.79(16)
N3 C9 C8 121.61(17)
C10 C9 C8 128.59(17)
C11 C10 C9 106.74(16)
C11 C10 H10 126.6
C9 C10 H10 126.6
N4 C11 C10 106.11(16)
N4 C11 C12 123.57(17)
C10 C11 C12 130.31(17)
C11 C12 H12A 109.5
C11 C12 H12B 109.5
H12A C12 H12B 109.5
C11 C12 H12C 109.5
H12A C12 H12C 109.5
H12B C12 H12C 109.5
N2 C13 N4 109.75(14)
N2 C13 C14 111.71(14)
N4 C13 C14 111.49(13)
N2 C13 H13 107.9
N4 C13 H13 107.9
C14 C13 H13 107.9
O2 C14 O1 125.87(17)
O2 C14 C13 116.66(15)
O1 C14 C13 117.47(15)
C4 N1 N2 106.19(14)
C4 N1 Pt1 137.03(12)
N2 N1 Pt1 116.44(11)
C6 N2 N1 111.07(14)
C6 N2 C13 128.00(14)
N1 N2 C13 120.68(13)
C9 N3 N4 106.13(14)
C9 N3 Pt1 138.01(12)
N4 N3 Pt1 115.85(11)
C11 N4 N3 111.22(14)
C11 N4 C13 130.05(15)
N3 N4 C13 118.67(14)
C14 O1 Pt1 118.48(11)
Pt1 O3 H3 109.5
O3 Pt1 C1 88.80(7)
O3 Pt1 C2 89.51(7)
C1 Pt1 C2 91.24(8)
O3 Pt1 N1 175.65(6)
C1 Pt1 N1 94.07(7)
C2 Pt1 N1 93.70(7)
O3 Pt1 N3 89.90(6)
C1 Pt1 N3 92.73(7)
C2 Pt1 N3 175.98(7)
N1 Pt1 N3 86.69(6)
O3 Pt1 O1 90.57(5)
C1 Pt1 O1 177.75(6)
C2 Pt1 O1 90.91(7)
N1 Pt1 O1 86.45(5)
N3 Pt1 O1 85.11(5)

loop_
_geom_bond_atom_site_label_1
_geom_bond_atom_site_label_2
_geom_bond_distance
C1 Pt1 2.0310(18)
C1 H1A 0.98
C1 H1B 0.98
C1 H1C 0.98
C2 Pt1 2.0368(18)
C2 H2A 0.98
C2 H2B 0.98
C2 H2C 0.98
C3 C4 1.485(2)
C3 H3A 0.98
C3 H3B 0.98
C3 H3C 0.98
C4 N1 1.343(2)
C4 C5 1.405(2)
C5 C6 1.375(2)
C5 H5 0.95
C6 N2 1.360(2)
C6 C7 1.486(2)
C7 H7A 0.98
C7 H7B 0.98
C7 H7C 0.98
C8 C9 1.493(3)
C8 H8A 0.98
C8 H8B 0.98
C8 H8C 0.98
C9 N3 1.337(2)
C9 C10 1.403(3)
C10 C11 1.380(3)
C10 H10 0.95
C11 N4 1.363(2)
C11 C12 1.488(3)
C12 H12A 0.98
C12 H12B 0.98
C12 H12C 0.98
C13 N2 1.454(2)
C13 N4 1.459(2)
C13 C14 1.565(2)
C13 H13 1
C14 O2 1.231(2)
C14 O1 1.278(2)
N1 N2 1.373(2)
N1 Pt1 2.0488(14)
N3 N4 1.368(2)
N3 Pt1 2.1597(15)
O1 Pt1 2.1766(13)
O3 Pt1 1.9828(13)
O3 H3 0.84
